data_4112864
loop_
_publ_author_name
'Christopher J. Chang'
'Zhi-Heng Loh'
'Chunnian Shi'
'Fred C. Anson'
'Daniel G. Nocera'

_publ_section_title
;
 Targeted Proton Delivery in the Catalyzed Reduction of Oxygen to Water by
 Bimetallic Pacman Porphyrins
;
_journal_name_full 'Journal of the American Chemical Society'
_journal_page_first 10013
_journal_page_last 10020
_journal_paper_doi 10.1021/ja049115j
_journal_volume 126
_journal_year 2004
_chemical_formula_sum 'C105 H122 Cl8 Fe2 N8 O6'
_chemical_formula_weight 1987.41
_chemical_name_systematic
; 
 ? 
;
_space_group_IT_number 2
_symmetry_cell_setting triclinic
_symmetry_space_group_name_Hall '-P 1'
_symmetry_space_group_name_H-M 'P -1'
_atom_sites_solution_hydrogens geom
_atom_sites_solution_primary direct
_atom_sites_solution_secondary difmap
_audit_creation_method SHELXL-97
_cell_angle_alpha 72.500(1)
_cell_angle_beta 79.253(1)
_cell_angle_gamma 66.396(1)
_cell_formula_units_Z 2
_cell_length_a 15.1206(6)
_cell_length_b 16.0783(7)
_cell_length_c 24.5229(11)
_cell_measurement_reflns_used 8691
_cell_measurement_temperature 183(2)
_cell_measurement_theta_max 27.50
_cell_measurement_theta_min 2.37
_cell_volume 5195.3(4)
_computing_cell_refinement 'Bruker SAINT'
_computing_data_collection 'Bruker SMART'
_computing_data_reduction 'Bruker SAINT'
_computing_molecular_graphics 'Bruker SHELXTL'
_computing_publication_material 'Bruker SHELXTL'
_computing_structure_refinement 'SHELXL-97 (Sheldrick, 1997)'
_computing_structure_solution 'SHELXS-97 (Sheldrick, 1990)'
_diffrn_ambient_temperature 183(2)
_diffrn_measured_fraction_theta_full 0.966
_diffrn_measured_fraction_theta_max 0.966
_diffrn_measurement_device_type 'BRUKER SMART CCD area detector'
_diffrn_measurement_method 'phi and omega scans'
_diffrn_radiation_monochromator graphite
_diffrn_radiation_source 'fine-focus sealed tube'
_diffrn_radiation_type MoK\a
_diffrn_radiation_wavelength 0.71073
_diffrn_reflns_av_R_equivalents 0.0387
_diffrn_reflns_av_sigmaI/netI 0.0593
_diffrn_reflns_limit_h_max 16
_diffrn_reflns_limit_h_min -17
_diffrn_reflns_limit_k_max 19
_diffrn_reflns_limit_k_min -18
_diffrn_reflns_limit_l_max 29
_diffrn_reflns_limit_l_min -28
_diffrn_reflns_number 23352
_diffrn_reflns_theta_full 25.00
_diffrn_reflns_theta_max 25.00
_diffrn_reflns_theta_min 2.37
_exptl_absorpt_coefficient_mu 0.540
_exptl_absorpt_correction_T_max 0.9280
_exptl_absorpt_correction_T_min 0.6412
_exptl_absorpt_correction_type multi-scan
_exptl_crystal_colour 'dark brown'
_exptl_crystal_density_diffrn 1.270
_exptl_crystal_description needles
_exptl_crystal_F_000 2088
_exptl_crystal_size_max 0.36
_exptl_crystal_size_mid 0.11
_exptl_crystal_size_min 0.10
_refine_diff_density_max 1.554
_refine_diff_density_min -0.787
_refine_diff_density_rms 0.088
_refine_ls_extinction_method none
_refine_ls_goodness_of_fit_ref 1.051
_refine_ls_hydrogen_treatment mixed
_refine_ls_matrix_type full
_refine_ls_number_parameters 1144
_refine_ls_number_reflns 17671
_refine_ls_number_restraints 14
_refine_ls_restrained_S_all 1.056
_refine_ls_R_factor_all 0.1311
_refine_ls_R_factor_gt 0.0858
_refine_ls_shift/su_max 0.012
_refine_ls_shift/su_mean 0.000
_refine_ls_structure_factor_coef Fsqd
_refine_ls_weighting_details 'calc w=1/[\s^2^(Fo^2^)+(0.1057P)^2^+17.7468P] where P=(Fo^2^+2Fc^2^)/3'
_refine_ls_weighting_scheme calc
_refine_ls_wR_factor_gt 0.2103
_refine_ls_wR_factor_ref 0.2496
_reflns_number_gt 11888
_reflns_number_total 17671
_reflns_threshold_expression >2sigma(I)
_cod_data_source_file ja049115jsi20040217_032825.cif
_cod_data_source_block ic8484
_cod_database_code 4112864

loop_
_symmetry_equiv_pos_as_xyz
'x, y, z'
'-x, -y, -z'

loop_
_atom_site_label
_atom_site_type_symbol
_atom_site_fract_x
_atom_site_fract_y
_atom_site_fract_z
_atom_site_U_iso_or_equiv
_atom_site_adp_type
_atom_site_occupancy
_atom_site_symmetry_multiplicity
_atom_site_calc_flag
_atom_site_refinement_flags
_atom_site_disorder_assembly
_atom_site_disorder_group
Fe1 Fe 0.80962(5) 0.05484(5) 0.18091(3) 0.0293(2) Uani 1 1 d . . .
Fe2 Fe 0.72282(5) 0.01785(5) 0.32506(3) 0.0272(2) Uani 1 1 d . . .
O1 O 0.7567(3) 0.0187(3) 0.25097(15) 0.0330(8) Uani 1 1 d . . .
O2 O 0.8640(3) 0.2991(3) 0.27264(16) 0.0419(10) Uani 1 1 d . . .
O3 O 0.7429(4) -0.2311(3) 0.11542(19) 0.0603(13) Uani 1 1 d . . .
O4 O 0.9224(4) -0.0646(4) -0.00867(19) 0.0681(15) Uani 1 1 d . . .
O5 O 0.5258(4) -0.1324(3) 0.49725(18) 0.0589(13) Uani 1 1 d . . .
O6 O 0.6052(4) -0.2988(3) 0.3576(2) 0.0572(13) Uani 1 1 d . . .
N1 N 0.7462(3) 0.2005(3) 0.15891(18) 0.0341(10) Uani 1 1 d . . .
N2 N 0.9302(3) 0.0772(3) 0.19331(17) 0.0302(10) Uani 1 1 d . . .
N3 N 0.9051(3) -0.0696(3) 0.16073(18) 0.0323(10) Uani 1 1 d . . .
N4 N 0.7249(3) 0.0561(3) 0.12170(19) 0.0378(11) Uani 1 1 d . . .
N5 N 0.6536(3) 0.1598(3) 0.32421(17) 0.0302(10) Uani 1 1 d . . .
N6 N 0.8363(3) 0.0275(3) 0.35641(19) 0.0333(10) Uani 1 1 d . . .
N7 N 0.7659(3) -0.1221(3) 0.37331(18) 0.0324(10) Uani 1 1 d . . .
N8 N 0.5861(3) 0.0094(3) 0.33855(18) 0.0301(10) Uani 1 1 d . . .
C1 C 0.6509(4) 0.2451(4) 0.1476(2) 0.0377(13) Uani 1 1 d . . .
C2 C 0.6169(4) 0.3427(4) 0.1490(3) 0.0432(14) Uani 1 1 d . . .
C3 C 0.6942(4) 0.3578(4) 0.1590(3) 0.0420(14) Uani 1 1 d . . .
C4 C 0.7754(4) 0.2685(4) 0.1653(2) 0.0358(13) Uani 1 1 d . . .
C5 C 0.8709(4) 0.2497(4) 0.1757(2) 0.0343(13) Uani 1 1 d . . .
C6 C 0.9433(4) 0.1596(4) 0.1899(2) 0.0313(12) Uani 1 1 d . . .
C7 C 1.0414(4) 0.1357(4) 0.2056(2) 0.0380(13) Uani 1 1 d . . .
C8 C 1.0825(4) 0.0405(4) 0.2204(2) 0.0383(13) Uani 1 1 d . . .
C9 C 1.0138(4) 0.0044(4) 0.2119(2) 0.0342(12) Uani 1 1 d . . .
C10 C 1.0358(4) -0.0892(4) 0.2149(2) 0.0384(13) Uani 1 1 d . . .
H10A H 1.0887 -0.1339 0.2363 0.046 Uiso 1 1 calc R . .
C11 C 0.9872(4) -0.1237(4) 0.1893(2) 0.0362(13) Uani 1 1 d . . .
C12 C 1.0283(5) -0.2160(4) 0.1787(3) 0.0436(14) Uani 1 1 d . . .
C13 C 0.9736(5) -0.2156(4) 0.1403(3) 0.0424(14) Uani 1 1 d . . .
C14 C 0.8955(4) -0.1241(4) 0.1291(2) 0.0356(13) Uani 1 1 d . . .
C15 C 0.8198(4) -0.0913(4) 0.0925(2) 0.0369(13) Uani 1 1 d . . .
C16 C 0.7387(4) -0.0087(4) 0.0904(2) 0.0370(13) Uani 1 1 d . . .
C17 C 0.6517(5) 0.0218(5) 0.0608(3) 0.0518(17) Uani 1 1 d . . .
C18 C 0.5856(5) 0.0993(5) 0.0769(3) 0.0531(17) Uani 1 1 d . A .
C19 C 0.6339(4) 0.1224(4) 0.1129(2) 0.0413(14) Uani 1 1 d . . .
C20 C 0.5977(4) 0.2066(4) 0.1295(2) 0.0419(14) Uani 1 1 d . . .
H20A H 0.5300 0.2408 0.1282 0.050 Uiso 1 1 calc R . .
C21 C 0.5644(4) 0.2114(4) 0.3032(2) 0.0322(12) Uani 1 1 d . . .
C22 C 0.5367(4) 0.3096(4) 0.3007(2) 0.0396(13) Uani 1 1 d . . .
C23 C 0.6113(4) 0.3160(4) 0.3222(2) 0.0375(13) Uani 1 1 d . . .
C24 C 0.6863(4) 0.2220(4) 0.3353(2) 0.0310(12) Uani 1 1 d . . .
C25 C 0.7778(4) 0.1954(4) 0.3542(2) 0.0330(12) Uani 1 1 d . . .
C26 C 0.8505(4) 0.1052(4) 0.3610(2) 0.0322(12) Uani 1 1 d . . .
C27 C 0.9514(4) 0.0764(4) 0.3730(2) 0.0377(13) Uani 1 1 d . . .
C28 C 0.9951(4) -0.0154(4) 0.3738(2) 0.0395(14) Uani 1 1 d . . .
C29 C 0.9222(4) -0.0463(4) 0.3651(2) 0.0356(13) Uani 1 1 d . . .
C30 C 0.9347(5) -0.1399(4) 0.3727(3) 0.0416(14) Uani 1 1 d . . .
H30A H 0.9994 -0.1837 0.3718 0.050 Uiso 1 1 calc R . .
C31 C 0.8611(4) -0.1753(4) 0.3815(2) 0.0376(13) Uani 1 1 d . . .
C32 C 0.8737(5) -0.2723(4) 0.4090(3) 0.0455(15) Uani 1 1 d . . .
C33 C 0.7830(5) -0.2756(4) 0.4212(3) 0.0416(14) Uani 1 1 d . . .
C34 C 0.7144(4) -0.1814(4) 0.3967(2) 0.0365(13) Uani 1 1 d . . .
C35 C 0.6150(4) -0.1543(4) 0.3933(2) 0.0357(13) Uani 1 1 d . . .
C36 C 0.5561(4) -0.0661(4) 0.3615(2) 0.0337(13) Uani 1 1 d . . .
C37 C 0.4586(4) -0.0400(4) 0.3449(2) 0.0401(14) Uani 1 1 d . . .
C38 C 0.4330(4) 0.0500(5) 0.3116(3) 0.0435(14) Uani 1 1 d . A .
C39 C 0.5110(4) 0.0809(4) 0.3106(2) 0.0349(13) Uani 1 1 d . . .
C40 C 0.5029(4) 0.1745(4) 0.2918(2) 0.0383(13) Uani 1 1 d . . .
H40A H 0.4506 0.2168 0.2692 0.046 Uiso 1 1 calc R . .
C41 C 0.8974(4) 0.3310(4) 0.1739(3) 0.0379(13) Uani 1 1 d . . .
C42 C 0.9256(5) 0.3841(5) 0.1226(3) 0.0546(17) Uani 1 1 d . . .
H42A H 0.9263 0.3706 0.0874 0.066 Uiso 1 1 calc R . .
C43 C 0.9528(6) 0.4566(5) 0.1231(3) 0.069(2) Uani 1 1 d . . .
H43A H 0.9723 0.4928 0.0882 0.083 Uiso 1 1 calc R . .
C44 C 0.9516(6) 0.4766(5) 0.1753(3) 0.065(2) Uani 1 1 d . . .
H44A H 0.9717 0.5257 0.1750 0.078 Uiso 1 1 calc R . .
C45 C 0.9220(5) 0.4268(4) 0.2273(3) 0.0445(15) Uani 1 1 d . . .
C46 C 0.9234(5) 0.4464(5) 0.2847(3) 0.0534(17) Uani 1 1 d . . .
C47 C 0.8694(5) 0.3936(4) 0.3326(3) 0.0455(15) Uani 1 1 d . . .
C48 C 0.8474(6) 0.4086(5) 0.3878(3) 0.0602(19) Uani 1 1 d . . .
H48A H 0.8638 0.4550 0.3955 0.072 Uiso 1 1 calc R . .
C49 C 0.8028(6) 0.3582(5) 0.4313(3) 0.065(2) Uani 1 1 d . . .
H49A H 0.7876 0.3707 0.4681 0.078 Uiso 1 1 calc R . .
C50 C 0.7802(5) 0.2884(5) 0.4207(3) 0.0516(17) Uani 1 1 d . . .
H50A H 0.7502 0.2531 0.4509 0.062 Uiso 1 1 calc R . .
C51 C 0.8006(4) 0.2699(4) 0.3674(2) 0.0360(13) Uani 1 1 d . . .
C52 C 0.8450(4) 0.3230(4) 0.3242(2) 0.0370(13) Uani 1 1 d . . .
C53 C 0.8950(4) 0.3544(4) 0.2245(3) 0.0385(13) Uani 1 1 d . . .
C54 C 0.8736(7) 0.5524(5) 0.2798(4) 0.081(3) Uani 1 1 d . . .
H54A H 0.8065 0.5735 0.2706 0.121 Uiso 1 1 calc R . .
H54B H 0.9082 0.5860 0.2494 0.121 Uiso 1 1 calc R . .
H54C H 0.8745 0.5651 0.3163 0.121 Uiso 1 1 calc R . .
C55 C 1.0291(6) 0.4119(6) 0.2989(4) 0.081(3) Uani 1 1 d . . .
H55A H 1.0308 0.4244 0.3354 0.122 Uiso 1 1 calc R . .
H55B H 1.0640 0.4450 0.2684 0.122 Uiso 1 1 calc R . .
H55C H 1.0600 0.3444 0.3020 0.122 Uiso 1 1 calc R . .
C56 C 0.5165(5) 0.4137(5) 0.1366(3) 0.0624(19) Uani 1 1 d . . .
H56A H 0.4986 0.4594 0.1601 0.075 Uiso 1 1 calc R . .
H56B H 0.4699 0.3813 0.1480 0.075 Uiso 1 1 calc R . .
C57 C 0.5090(8) 0.4661(7) 0.0735(4) 0.104(3) Uani 1 1 d . . .
H57A H 0.4428 0.5114 0.0675 0.156 Uiso 1 1 calc R . .
H57B H 0.5254 0.4213 0.0501 0.156 Uiso 1 1 calc R . .
H57C H 0.5541 0.4994 0.0622 0.156 Uiso 1 1 calc R . .
C58 C 0.6890(6) 0.4521(5) 0.1632(4) 0.065(2) Uani 1 1 d . . .
H58A H 0.6233 0.4983 0.1568 0.097 Uiso 1 1 calc R . .
H58B H 0.7349 0.4728 0.1341 0.097 Uiso 1 1 calc R . .
H58C H 0.7054 0.4460 0.2014 0.097 Uiso 1 1 calc R . .
C59 C 1.0945(5) 0.1988(5) 0.2044(3) 0.0517(17) Uani 1 1 d . . .
H59A H 1.1591 0.1603 0.2179 0.078 Uiso 1 1 calc R . .
H59B H 1.0581 0.2408 0.2293 0.078 Uiso 1 1 calc R . .
H59C H 1.1005 0.2360 0.1650 0.078 Uiso 1 1 calc R . .
C60 C 1.1851(5) -0.0184(5) 0.2350(3) 0.0573(18) Uani 1 1 d . . .
H60A H 1.1880 -0.0810 0.2590 0.069 Uiso 1 1 calc R . .
H60B H 1.2058 0.0112 0.2578 0.069 Uiso 1 1 calc R . .
C61 C 1.2557(5) -0.0302(6) 0.1813(4) 0.079(2) Uani 1 1 d . . .
H61A H 1.3215 -0.0689 0.1930 0.118 Uiso 1 1 calc R . .
H61B H 1.2542 0.0315 0.1577 0.118 Uiso 1 1 calc R . .
H61C H 1.2365 -0.0608 0.1590 0.118 Uiso 1 1 calc R . .
C62 C 1.1134(5) -0.2949(5) 0.2075(4) 0.063(2) Uani 1 1 d . . .
H62A H 1.1427 -0.3415 0.1842 0.076 Uiso 1 1 calc R . .
H62B H 1.1628 -0.2701 0.2093 0.076 Uiso 1 1 calc R . .
C63 C 1.0859(8) -0.3423(7) 0.2666(5) 0.106(4) Uani 1 1 d . . .
H63A H 1.1435 -0.3931 0.2836 0.159 Uiso 1 1 calc R . .
H63B H 1.0381 -0.3682 0.2650 0.159 Uiso 1 1 calc R . .
H63C H 1.0580 -0.2968 0.2900 0.159 Uiso 1 1 calc R . .
C64 C 0.9933(6) -0.2987(5) 0.1164(3) 0.0599(19) Uani 1 1 d . . .
H64A H 1.0513 -0.3505 0.1323 0.090 Uiso 1 1 calc R . .
H64B H 1.0037 -0.2805 0.0745 0.090 Uiso 1 1 calc R . .
H64C H 0.9378 -0.3187 0.1270 0.090 Uiso 1 1 calc R . .
C65 C 0.6330(6) -0.0224(6) 0.0190(4) 0.078(2) Uani 1 1 d . . .
H65A H 0.5674 0.0134 0.0064 0.116 Uiso 1 1 calc R . .
H65B H 0.6395 -0.0873 0.0381 0.116 Uiso 1 1 calc R . .
H65C H 0.6801 -0.0215 -0.0144 0.116 Uiso 1 1 calc R . .
C66 C 0.4850(6) 0.1547(6) 0.0591(4) 0.073(2) Uani 1 1 d . . .
H66A H 0.4447 0.1832 0.0904 0.087 Uiso 0.588(7) 1 calc PR A 1
H66B H 0.4574 0.1120 0.0532 0.087 Uiso 0.588(7) 1 calc PR A 1
H66C H 0.4810 0.1551 0.0191 0.087 Uiso 0.412(7) 1 d PR A 2
H66D H 0.4657 0.2204 0.0612 0.087 Uiso 0.412(7) 1 d PR A 2
C67 C 0.4805(13) 0.2344(13) 0.0026(7) 0.101(6) Uani 0.588(7) 1 d P A 1
H67A H 0.5423 0.2438 -0.0060 0.151 Uiso 0.588(7) 1 calc PR A 1
H67B H 0.4283 0.2928 0.0077 0.151 Uiso 0.588(7) 1 calc PR A 1
H67C H 0.4681 0.2164 -0.0292 0.151 Uiso 0.588(7) 1 calc PR A 1
C67' C 0.4160(16) 0.110(2) 0.0980(12) 0.109(9) Uani 0.412(7) 1 d P A 2
H67D H 0.4484 0.0649 0.1319 0.164 Uiso 0.412(7) 1 calc PR A 2
H67E H 0.3973 0.0768 0.0770 0.164 Uiso 0.412(7) 1 calc PR A 2
H67F H 0.3581 0.1585 0.1100 0.164 Uiso 0.412(7) 1 calc PR A 2
C68 C 0.4409(5) 0.3837(4) 0.2854(3) 0.0560(18) Uani 1 1 d . . .
H68A H 0.4190 0.3724 0.2536 0.067 Uiso 1 1 calc R . .
H68B H 0.4481 0.4454 0.2715 0.067 Uiso 1 1 calc R . .
C69 C 0.3630(6) 0.3871(6) 0.3362(4) 0.087(3) Uani 1 1 d . . .
H69A H 0.3016 0.4371 0.3237 0.130 Uiso 1 1 calc R . .
H69B H 0.3836 0.3995 0.3676 0.130 Uiso 1 1 calc R . .
H69C H 0.3542 0.3268 0.3495 0.130 Uiso 1 1 calc R . .
C70 C 0.6090(5) 0.4075(4) 0.3294(3) 0.0515(16) Uani 1 1 d . . .
H70A H 0.5479 0.4580 0.3170 0.077 Uiso 1 1 calc R . .
H70B H 0.6632 0.4226 0.3061 0.077 Uiso 1 1 calc R . .
H70C H 0.6143 0.4010 0.3698 0.077 Uiso 1 1 calc R . .
C71 C 1.0036(5) 0.1347(5) 0.3817(3) 0.0547(18) Uani 1 1 d . . .
H71A H 1.0712 0.0948 0.3888 0.082 Uiso 1 1 calc R . .
H71B H 0.9719 0.1608 0.4148 0.082 Uiso 1 1 calc R . .
H71C H 1.0012 0.1859 0.3473 0.082 Uiso 1 1 calc R . .
C72 C 1.0986(5) -0.0794(5) 0.3859(3) 0.0576(18) Uani 1 1 d . . .
H72A H 1.1411 -0.0428 0.3707 0.069 Uiso 1 1 calc R . .
H72B H 1.1191 -0.1293 0.3654 0.069 Uiso 1 1 calc R . .
C73 C 1.1119(7) -0.1245(6) 0.4493(4) 0.082(3) Uani 1 1 d . . .
H73A H 1.1800 -0.1644 0.4545 0.123 Uiso 1 1 calc R . .
H73B H 1.0717 -0.1626 0.4644 0.123 Uiso 1 1 calc R . .
H73C H 1.0924 -0.0755 0.4699 0.123 Uiso 1 1 calc R . .
C74 C 0.9691(5) -0.3508(5) 0.4255(4) 0.064(2) Uani 1 1 d . . .
H74A H 1.0212 -0.3384 0.3972 0.076 Uiso 1 1 calc R . .
H74B H 0.9664 -0.4103 0.4234 0.076 Uiso 1 1 calc R . .
C75 C 0.9944(7) -0.3626(6) 0.4850(4) 0.087(3) Uani 1 1 d . . .
H75A H 1.0567 -0.4143 0.4929 0.131 Uiso 1 1 calc R . .
H75B H 0.9440 -0.3765 0.5134 0.131 Uiso 1 1 calc R . .
H75C H 0.9989 -0.3045 0.4873 0.131 Uiso 1 1 calc R . .
C76 C 0.7643(6) -0.3630(5) 0.4553(3) 0.063(2) Uani 1 1 d . . .
H76A H 0.8260 -0.4144 0.4654 0.094 Uiso 1 1 calc R . .
H76B H 0.7308 -0.3801 0.4323 0.094 Uiso 1 1 calc R . .
H76C H 0.7239 -0.3512 0.4905 0.094 Uiso 1 1 calc R . .
C77 C 0.3973(5) -0.0992(5) 0.3577(3) 0.0568(18) Uani 1 1 d . . .
H77A H 0.3352 -0.0617 0.3406 0.085 Uiso 1 1 calc R . .
H77B H 0.3858 -0.1206 0.3993 0.085 Uiso 1 1 calc R . .
H77C H 0.4311 -0.1536 0.3415 0.085 Uiso 1 1 calc R . .
C78 C 0.3436(5) 0.1091(5) 0.2792(3) 0.0553(17) Uani 1 1 d D . .
H78A H 0.2973 0.0763 0.2903 0.066 Uiso 0.588(7) 1 calc PR A 1
H78B H 0.3122 0.1693 0.2903 0.066 Uiso 0.588(7) 1 calc PR A 1
H78C H 0.3575 0.1583 0.2474 0.066 Uiso 0.412(7) 1 d PR A 2
H78D H 0.3253 0.0697 0.2626 0.066 Uiso 0.412(7) 1 d PR A 2
C79 C 0.3653(10) 0.1283(10) 0.2162(5) 0.069(4) Uani 0.588(7) 1 d P A 1
H79A H 0.3052 0.1672 0.1972 0.103 Uiso 0.588(7) 1 calc PR A 1
H79B H 0.3945 0.0690 0.2048 0.103 Uiso 0.588(7) 1 calc PR A 1
H79C H 0.4104 0.1615 0.2049 0.103 Uiso 0.588(7) 1 calc PR A 1
C79' C 0.2611(11) 0.1529(17) 0.3186(9) 0.093(8) Uani 0.412(7) 1 d PD A 2
H79D H 0.2035 0.1911 0.2972 0.140 Uiso 0.412(7) 1 calc PR A 2
H79E H 0.2783 0.1926 0.3349 0.140 Uiso 0.412(7) 1 calc PR A 2
H79F H 0.2474 0.1035 0.3497 0.140 Uiso 0.412(7) 1 calc PR A 2
C80 C 0.8314(5) -0.1482(4) 0.0512(2) 0.0424(14) Uani 1 1 d . . .
C81 C 0.7931(5) -0.2183(5) 0.0631(3) 0.0495(16) Uani 1 1 d . . .
C82 C 0.8054(6) -0.2688(6) 0.0229(3) 0.063(2) Uani 1 1 d . . .
H82A H 0.7786 -0.3160 0.0312 0.076 Uiso 1 1 calc R . .
C83 C 0.8568(6) -0.2494(6) -0.0289(3) 0.074(2) Uani 1 1 d . . .
H83A H 0.8650 -0.2837 -0.0562 0.089 Uiso 1 1 calc R . .
C84 C 0.8964(6) -0.1812(6) -0.0420(3) 0.068(2) Uani 1 1 d . . .
H84A H 0.9310 -0.1682 -0.0781 0.082 Uiso 1 1 calc R . .
C85 C 0.8847(5) -0.1314(5) -0.0013(3) 0.0553(18) Uani 1 1 d . . .
C86 C 0.7056(7) -0.3050(6) 0.1318(4) 0.077(3) Uani 1 1 d . . .
H86A H 0.6704 -0.3056 0.1697 0.115 Uiso 1 1 calc R . .
H86B H 0.7592 -0.3653 0.1332 0.115 Uiso 1 1 calc R . .
H86C H 0.6615 -0.2945 0.1037 0.115 Uiso 1 1 calc R . .
C87 C 0.9755(8) -0.0411(7) -0.0630(3) 0.093(3) Uani 1 1 d . . .
H87A H 0.9991 0.0073 -0.0626 0.139 Uiso 1 1 calc R . .
H87B H 0.9327 -0.0174 -0.0942 0.139 Uiso 1 1 calc R . .
H87C H 1.0306 -0.0971 -0.0690 0.139 Uiso 1 1 calc R . .
C88 C 0.5656(4) -0.2196(4) 0.4292(2) 0.0402(14) Uani 1 1 d . . .
C89 C 0.5205(5) -0.2060(5) 0.4827(3) 0.0491(16) Uani 1 1 d . . .
C90 C 0.4746(6) -0.2648(5) 0.5182(3) 0.068(2) Uani 1 1 d . . .
H90A H 0.4445 -0.2556 0.5546 0.082 Uiso 1 1 calc R . .
C91 C 0.4739(6) -0.3368(6) 0.4990(4) 0.074(2) Uani 1 1 d . . .
H91A H 0.4435 -0.3776 0.5232 0.088 Uiso 1 1 calc R . .
C92 C 0.5159(5) -0.3521(5) 0.4457(3) 0.061(2) Uani 1 1 d . . .
H92A H 0.5136 -0.4015 0.4331 0.073 Uiso 1 1 calc R . .
C93 C 0.5614(5) -0.2920(4) 0.4115(3) 0.0476(16) Uani 1 1 d . . .
C94 C 0.4832(7) -0.1152(6) 0.5523(3) 0.082(3) Uani 1 1 d . . .
H94A H 0.4926 -0.0607 0.5566 0.123 Uiso 1 1 calc R . .
H94B H 0.5142 -0.1703 0.5827 0.123 Uiso 1 1 calc R . .
H94C H 0.4138 -0.1029 0.5551 0.123 Uiso 1 1 calc R . .
C95 C 0.6016(6) -0.3690(6) 0.3349(4) 0.075(2) Uani 1 1 d . . .
H95A H 0.6352 -0.3653 0.2965 0.112 Uiso 1 1 calc R . .
H95B H 0.5339 -0.3590 0.3325 0.112 Uiso 1 1 calc R . .
H95C H 0.6331 -0.4311 0.3599 0.112 Uiso 1 1 calc R . .
C1S C 0.6502(6) 0.8879(6) 0.2238(4) 0.073(2) Uani 1 1 d . . .
H1SA H 0.6712 0.9200 0.1855 0.088 Uiso 1 1 calc R . .
H1SB H 0.6300 0.9317 0.2488 0.088 Uiso 1 1 calc R . .
Cl1S Cl 0.74744(18) 0.79041(16) 0.25161(9) 0.0789(6) Uani 1 1 d . . .
Cl2S Cl 0.5495(2) 0.86355(19) 0.21735(12) 0.0981(8) Uani 1 1 d . . .
C2S C 0.1847(14) 0.8220(9) 0.0183(7) 0.205(9) Uani 1 1 d D . .
H2SA H 0.1990 0.8705 -0.0140 0.246 Uiso 1 1 calc R . .
H2SB H 0.1152 0.8476 0.0311 0.246 Uiso 1 1 calc R . .
Cl3S Cl 0.2527(6) 0.7964(8) 0.0732(3) 0.345(5) Uani 1 1 d D . .
Cl4S Cl 0.2088(7) 0.7224(6) -0.0049(3) 0.294(4) Uani 1 1 d D . .
C3S C 0.2646(16) 0.1045(9) 0.4848(6) 0.237(12) Uani 1 1 d D . .
H3SA H 0.3362 0.0816 0.4827 0.284 Uiso 1 1 calc R . .
H3SB H 0.2403 0.1207 0.5220 0.284 Uiso 1 1 calc R . .
Cl5S Cl 0.2322(4) 0.0142(4) 0.48445(19) 0.188(2) Uani 1 1 d D . .
Cl6S Cl 0.2248(6) 0.2052(5) 0.4312(3) 0.264(3) Uani 1 1 d D . .
C4S C 0.4390(11) 0.6720(11) 0.1955(6) 0.156(5) Uiso 1 1 d D . .
H4SA H 0.4342 0.7225 0.1604 0.234 Uiso 1 1 calc R . .
H4SB H 0.4218 0.6237 0.1884 0.234 Uiso 1 1 calc R . .
H4SC H 0.5054 0.6442 0.2071 0.234 Uiso 1 1 calc R . .
C5S C 0.3706(11) 0.7112(9) 0.2427(5) 0.148(5) Uiso 1 1 d D . .
H5SA H 0.3980 0.7496 0.2540 0.177 Uiso 1 1 calc R . .
H5SB H 0.3092 0.7549 0.2254 0.177 Uiso 1 1 calc R . .
C6S C 0.3447(9) 0.6487(8) 0.2968(5) 0.118(4) Uiso 1 1 d D . .
H6SA H 0.3161 0.6104 0.2864 0.141 Uiso 1 1 calc R . .
H6SB H 0.4053 0.6050 0.3150 0.141 Uiso 1 1 calc R . .
C7S C 0.2785(8) 0.6940(8) 0.3392(5) 0.112(4) Uiso 1 1 d D . .
H7SA H 0.2179 0.7375 0.3209 0.135 Uiso 1 1 calc R . .
H7SB H 0.3070 0.7327 0.3493 0.135 Uiso 1 1 calc R . .
C8S C 0.2521(10) 0.6327(10) 0.3939(6) 0.163(6) Uiso 1 1 d D . .
H8SA H 0.2078 0.6748 0.4178 0.196 Uiso 1 1 calc R . .
H8SB H 0.2138 0.6026 0.3837 0.196 Uiso 1 1 calc R . .
C9S C 0.3265(8) 0.5573(8) 0.4312(5) 0.111(4) Uiso 1 1 d D . .
H9SA H 0.2951 0.5239 0.4639 0.167 Uiso 1 1 calc R . .
H9SB H 0.3623 0.5849 0.4452 0.167 Uiso 1 1 calc R . .
H9SC H 0.3714 0.5133 0.4092 0.167 Uiso 1 1 calc R . .
C10S C 0.213(2) 0.4714(14) 0.0986(6) 0.41(2) Uiso 1 1 d D . .
H10B H 0.1448 0.4787 0.0985 0.486 Uiso 1 1 calc R A 1
H10C H 0.2188 0.5322 0.0775 0.486 Uiso 1 1 calc R A 1
H10D H 0.2540 0.5062 0.0988 0.486 Uiso 1 1 calc R A 2
H10E H 0.1493 0.5000 0.1185 0.486 Uiso 1 1 calc R A 2
Cl7A Cl 0.2398(8) 0.4461(7) 0.1715(4) 0.214(5) Uiso 0.588(7) 1 d PD A 1
Cl7B Cl 0.2847(15) 0.3891(15) 0.0628(9) 0.289(10) Uiso 0.412(7) 1 d PD A 1
Cl8A Cl 0.1961(9) 0.4828(9) 0.0246(5) 0.254(6) Uiso 0.588(7) 1 d PD A 2
Cl8B Cl 0.2671(15) 0.3541(13) 0.1360(9) 0.287(10) Uiso 0.412(7) 1 d PD A 2

loop_
_atom_site_aniso_label
_atom_site_aniso_U_11
_atom_site_aniso_U_22
_atom_site_aniso_U_33
_atom_site_aniso_U_23
_atom_site_aniso_U_13
_atom_site_aniso_U_12
Fe1 0.0323(4) 0.0374(4) 0.0244(4) -0.0060(3) 0.0017(3) -0.0218(4)
Fe2 0.0295(4) 0.0316(4) 0.0243(4) -0.0042(3) 0.0010(3) -0.0186(3)
O1 0.037(2) 0.038(2) 0.0280(19) -0.0080(16) 0.0031(16) -0.0210(18)
O2 0.058(3) 0.040(2) 0.040(2) -0.0123(18) 0.0065(19) -0.034(2)
O3 0.081(3) 0.078(3) 0.054(3) -0.032(2) 0.024(2) -0.063(3)
O4 0.100(4) 0.096(4) 0.043(3) -0.027(3) 0.028(3) -0.079(4)
O5 0.091(4) 0.067(3) 0.036(2) -0.024(2) 0.021(2) -0.050(3)
O6 0.073(3) 0.062(3) 0.061(3) -0.033(2) 0.019(2) -0.047(3)
N1 0.034(3) 0.040(3) 0.029(2) -0.005(2) -0.0002(19) -0.019(2)
N2 0.031(2) 0.040(3) 0.025(2) -0.0054(19) 0.0010(18) -0.021(2)
N3 0.039(3) 0.039(3) 0.027(2) -0.0080(19) 0.0033(19) -0.025(2)
N4 0.041(3) 0.054(3) 0.029(2) -0.008(2) 0.000(2) -0.031(3)
N5 0.032(3) 0.036(2) 0.025(2) -0.0034(19) 0.0003(18) -0.019(2)
N6 0.038(3) 0.037(3) 0.032(2) -0.008(2) 0.000(2) -0.022(2)
N7 0.039(3) 0.032(2) 0.029(2) -0.0021(19) 0.000(2) -0.022(2)
N8 0.031(2) 0.039(3) 0.027(2) -0.0074(19) 0.0032(19) -0.023(2)
C1 0.039(3) 0.049(4) 0.028(3) -0.004(2) 0.003(2) -0.026(3)
C2 0.041(4) 0.044(4) 0.041(3) -0.008(3) 0.003(3) -0.017(3)
C3 0.046(4) 0.040(3) 0.038(3) -0.009(3) 0.003(3) -0.017(3)
C4 0.047(4) 0.037(3) 0.028(3) -0.004(2) 0.002(2) -0.025(3)
C5 0.048(3) 0.039(3) 0.023(3) -0.009(2) 0.008(2) -0.027(3)
C6 0.037(3) 0.038(3) 0.029(3) -0.012(2) 0.005(2) -0.024(3)
C7 0.034(3) 0.047(4) 0.045(3) -0.020(3) 0.005(3) -0.025(3)
C8 0.035(3) 0.048(4) 0.038(3) -0.014(3) -0.001(2) -0.021(3)
C9 0.030(3) 0.046(3) 0.030(3) -0.008(2) 0.000(2) -0.021(3)
C10 0.037(3) 0.040(3) 0.041(3) -0.006(3) -0.005(3) -0.019(3)
C11 0.040(3) 0.036(3) 0.035(3) -0.008(2) 0.001(3) -0.019(3)
C12 0.048(4) 0.036(3) 0.052(4) -0.012(3) -0.001(3) -0.021(3)
C13 0.051(4) 0.039(3) 0.043(3) -0.012(3) 0.013(3) -0.029(3)
C14 0.043(3) 0.046(3) 0.028(3) -0.011(2) 0.011(2) -0.031(3)
C15 0.046(4) 0.047(3) 0.029(3) -0.010(2) 0.007(3) -0.033(3)
C16 0.046(4) 0.052(4) 0.026(3) -0.009(2) 0.001(2) -0.032(3)
C17 0.055(4) 0.074(5) 0.043(4) -0.020(3) -0.005(3) -0.037(4)
C18 0.051(4) 0.076(5) 0.045(4) -0.012(3) -0.007(3) -0.036(4)
C19 0.040(4) 0.056(4) 0.034(3) -0.007(3) -0.003(3) -0.026(3)
C20 0.033(3) 0.054(4) 0.038(3) -0.004(3) -0.005(3) -0.020(3)
C21 0.031(3) 0.034(3) 0.030(3) -0.005(2) 0.001(2) -0.015(2)
C22 0.040(3) 0.038(3) 0.036(3) -0.002(2) -0.001(3) -0.015(3)
C23 0.039(3) 0.030(3) 0.042(3) -0.006(2) 0.002(3) -0.016(3)
C24 0.038(3) 0.031(3) 0.025(3) -0.003(2) 0.002(2) -0.018(2)
C25 0.041(3) 0.042(3) 0.024(3) -0.007(2) 0.003(2) -0.027(3)
C26 0.033(3) 0.039(3) 0.029(3) -0.007(2) 0.001(2) -0.020(3)
C27 0.041(3) 0.043(3) 0.035(3) -0.003(3) -0.010(2) -0.022(3)
C28 0.034(3) 0.047(4) 0.038(3) -0.002(3) -0.005(2) -0.022(3)
C29 0.035(3) 0.036(3) 0.037(3) -0.006(2) -0.001(2) -0.017(3)
C30 0.041(3) 0.033(3) 0.047(3) -0.005(3) -0.004(3) -0.013(3)
C31 0.043(4) 0.034(3) 0.036(3) -0.003(2) -0.002(3) -0.019(3)
C32 0.052(4) 0.037(3) 0.047(4) -0.007(3) -0.008(3) -0.016(3)
C33 0.052(4) 0.034(3) 0.043(3) -0.006(3) -0.002(3) -0.023(3)
C34 0.055(4) 0.037(3) 0.023(3) -0.002(2) 0.001(2) -0.028(3)
C35 0.047(4) 0.043(3) 0.027(3) -0.012(2) 0.013(2) -0.031(3)
C36 0.039(3) 0.047(3) 0.026(3) -0.011(2) 0.009(2) -0.031(3)
C37 0.037(3) 0.058(4) 0.036(3) -0.015(3) 0.010(3) -0.031(3)
C38 0.036(3) 0.059(4) 0.044(3) -0.012(3) -0.001(3) -0.028(3)
C39 0.033(3) 0.047(3) 0.029(3) -0.006(2) -0.003(2) -0.021(3)
C40 0.034(3) 0.046(3) 0.036(3) -0.002(3) -0.007(2) -0.019(3)
C41 0.036(3) 0.036(3) 0.045(3) -0.005(3) 0.003(3) -0.023(3)
C42 0.065(5) 0.057(4) 0.048(4) -0.006(3) 0.006(3) -0.039(4)
C43 0.094(6) 0.058(5) 0.062(5) 0.002(4) 0.010(4) -0.054(5)
C44 0.081(5) 0.049(4) 0.081(5) -0.016(4) 0.011(4) -0.049(4)
C45 0.046(4) 0.032(3) 0.060(4) -0.007(3) 0.001(3) -0.023(3)
C46 0.061(4) 0.047(4) 0.071(5) -0.021(3) -0.001(3) -0.036(4)
C47 0.053(4) 0.040(3) 0.058(4) -0.021(3) -0.005(3) -0.025(3)
C48 0.080(5) 0.058(4) 0.065(5) -0.028(4) -0.012(4) -0.037(4)
C49 0.098(6) 0.077(5) 0.044(4) -0.028(4) 0.003(4) -0.052(5)
C50 0.070(5) 0.059(4) 0.037(3) -0.013(3) -0.001(3) -0.036(4)
C51 0.039(3) 0.038(3) 0.038(3) -0.007(2) -0.007(2) -0.020(3)
C52 0.041(3) 0.035(3) 0.041(3) -0.014(3) -0.002(3) -0.016(3)
C53 0.038(3) 0.034(3) 0.047(3) -0.006(3) 0.001(3) -0.021(3)
C54 0.105(7) 0.046(4) 0.103(7) -0.026(4) 0.015(5) -0.044(5)
C55 0.063(5) 0.094(6) 0.111(7) -0.028(5) -0.012(5) -0.049(5)
C56 0.052(4) 0.053(4) 0.076(5) -0.018(4) -0.012(4) -0.008(4)
C57 0.090(7) 0.097(7) 0.085(7) 0.008(6) -0.035(6) -0.004(6)
C58 0.063(5) 0.045(4) 0.087(6) -0.018(4) -0.013(4) -0.017(4)
C59 0.040(4) 0.056(4) 0.075(5) -0.022(3) -0.005(3) -0.029(3)
C60 0.044(4) 0.057(4) 0.081(5) -0.018(4) -0.021(4) -0.022(3)
C61 0.041(4) 0.081(6) 0.113(7) -0.037(5) 0.001(4) -0.015(4)
C62 0.061(5) 0.044(4) 0.091(6) -0.021(4) -0.016(4) -0.019(4)
C63 0.103(8) 0.080(7) 0.122(9) 0.031(6) -0.044(7) -0.045(6)
C64 0.079(5) 0.047(4) 0.064(5) -0.023(3) -0.001(4) -0.029(4)
C65 0.070(5) 0.104(7) 0.086(6) -0.045(5) -0.024(5) -0.037(5)
C66 0.058(5) 0.095(6) 0.079(6) -0.032(5) -0.015(4) -0.032(5)
C67 0.087(12) 0.128(15) 0.069(10) -0.011(10) -0.032(9) -0.019(11)
C67' 0.057(14) 0.14(2) 0.14(2) -0.032(19) -0.015(14) -0.045(15)
C68 0.051(4) 0.035(3) 0.077(5) -0.002(3) -0.020(4) -0.013(3)
C69 0.054(5) 0.070(6) 0.117(8) -0.026(5) 0.007(5) -0.007(4)
C70 0.054(4) 0.039(4) 0.066(4) -0.016(3) 0.000(3) -0.022(3)
C71 0.041(4) 0.057(4) 0.076(5) -0.010(4) -0.017(3) -0.027(3)
C72 0.039(4) 0.054(4) 0.081(5) -0.008(4) -0.014(3) -0.021(3)
C73 0.081(6) 0.076(6) 0.083(6) 0.014(5) -0.046(5) -0.030(5)
C74 0.058(5) 0.039(4) 0.088(6) -0.006(4) -0.008(4) -0.018(3)
C75 0.090(7) 0.065(5) 0.093(7) 0.015(5) -0.045(5) -0.023(5)
C76 0.069(5) 0.037(4) 0.075(5) 0.005(3) -0.008(4) -0.026(4)
C77 0.051(4) 0.070(5) 0.065(5) -0.016(4) 0.000(3) -0.039(4)
C78 0.040(4) 0.071(5) 0.063(4) -0.011(4) -0.006(3) -0.031(4)
C79 0.064(8) 0.093(10) 0.061(8) 0.002(7) -0.029(7) -0.046(8)
C79' 0.049(12) 0.104(18) 0.13(2) -0.063(16) -0.002(12) -0.011(12)
C80 0.052(4) 0.059(4) 0.033(3) -0.018(3) 0.006(3) -0.037(3)
C81 0.058(4) 0.066(4) 0.046(4) -0.023(3) 0.010(3) -0.044(4)
C82 0.072(5) 0.080(5) 0.067(5) -0.040(4) 0.014(4) -0.049(4)
C83 0.091(6) 0.104(6) 0.063(5) -0.055(5) 0.017(4) -0.057(5)
C84 0.083(6) 0.105(6) 0.043(4) -0.038(4) 0.024(4) -0.059(5)
C85 0.071(5) 0.081(5) 0.038(3) -0.021(3) 0.009(3) -0.053(4)
C86 0.101(6) 0.091(6) 0.076(5) -0.032(5) 0.030(5) -0.080(6)
C87 0.131(8) 0.140(8) 0.049(5) -0.029(5) 0.039(5) -0.108(8)
C88 0.049(4) 0.041(3) 0.038(3) -0.008(3) 0.010(3) -0.030(3)
C89 0.065(4) 0.048(4) 0.038(3) -0.009(3) 0.013(3) -0.033(3)
C90 0.094(6) 0.072(5) 0.044(4) -0.010(4) 0.026(4) -0.054(5)
C91 0.083(6) 0.065(5) 0.078(6) -0.003(4) 0.019(4) -0.055(5)
C92 0.066(5) 0.050(4) 0.077(5) -0.014(4) 0.014(4) -0.041(4)
C93 0.056(4) 0.045(4) 0.051(4) -0.015(3) 0.011(3) -0.032(3)
C94 0.131(8) 0.082(6) 0.040(4) -0.029(4) 0.026(4) -0.050(6)
C95 0.090(6) 0.072(5) 0.091(6) -0.052(5) 0.019(5) -0.047(5)
C1S 0.099(6) 0.067(5) 0.071(5) -0.027(4) 0.021(5) -0.053(5)
Cl1S 0.1002(17) 0.0794(14) 0.0682(13) -0.0203(11) 0.0126(11) -0.0511(13)
Cl2S 0.0990(18) 0.1068(19) 0.112(2) -0.0486(16) 0.0099(15) -0.0543(16)
C2S 0.26(2) 0.135(14) 0.23(2) -0.010(14) -0.087(19) -0.078(15)
Cl3S 0.278(9) 0.534(16) 0.179(6) 0.001(8) -0.003(6) -0.178(10)
Cl4S 0.375(11) 0.260(7) 0.195(6) -0.052(5) 0.114(6) -0.126(7)
C3S 0.42(3) 0.32(3) 0.109(12) -0.038(14) -0.049(16) -0.27(3)
Cl5S 0.243(5) 0.241(5) 0.147(3) -0.021(3) -0.062(3) -0.155(5)
Cl6S 0.296(8) 0.183(5) 0.279(8) -0.033(5) -0.040(6) -0.066(6)

loop_
_atom_type_symbol
_atom_type_description
_atom_type_scat_dispersion_real
_atom_type_scat_dispersion_imag
_atom_type_scat_source
C C 0.0033 0.0016 'International Tables Vol C Tables 4.2.6.8 and 6.1.1.4'
H H 0.0000 0.0000 'International Tables Vol C Tables 4.2.6.8 and 6.1.1.4'
N N 0.0061 0.0033 'International Tables Vol C Tables 4.2.6.8 and 6.1.1.4'
O O 0.0106 0.0060 'International Tables Vol C Tables 4.2.6.8 and 6.1.1.4'
Cl Cl 0.1484 0.1585 'International Tables Vol C Tables 4.2.6.8 and 6.1.1.4'
Fe Fe 0.3463 0.8444 'International Tables Vol C Tables 4.2.6.8 and 6.1.1.4'

loop_
_geom_angle_atom_site_label_1
_geom_angle_atom_site_label_2
_geom_angle_atom_site_label_3
_geom_angle
O1 Fe1 N1 105.12(17)
O1 Fe1 N2 105.79(16)
N1 Fe1 N2 84.46(17)
O1 Fe1 N3 104.77(17)
N1 Fe1 N3 150.11(17)
N2 Fe1 N3 87.52(17)
O1 Fe1 N4 107.40(17)
N1 Fe1 N4 87.21(19)
N2 Fe1 N4 146.82(17)
N3 Fe1 N4 83.92(19)
O1 Fe2 N6 106.56(17)
O1 Fe2 N8 103.86(16)
N6 Fe2 N8 149.56(17)
O1 Fe2 N5 103.88(16)
N6 Fe2 N5 84.51(17)
N8 Fe2 N5 87.57(17)
O1 Fe2 N7 108.29(17)
N6 Fe2 N7 87.67(17)
N8 Fe2 N7 83.54(17)
N5 Fe2 N7 147.80(17)
Fe1 O1 Fe2 155.2(2)
C52 O2 C53 119.7(4)
C81 O3 C86 118.0(5)
C85 O4 C87 117.7(5)
C89 O5 C94 118.8(5)
C93 O6 C95 118.7(5)
C1 N1 C4 105.9(5)
C1 N1 Fe1 121.1(4)
C4 N1 Fe1 131.2(4)
C9 N2 C6 106.8(4)
C9 N2 Fe1 122.1(3)
C6 N2 Fe1 131.0(4)
C11 N3 C14 106.0(5)
C11 N3 Fe1 120.9(3)
C14 N3 Fe1 131.8(4)
C19 N4 C16 106.9(5)
C19 N4 Fe1 121.4(4)
C16 N4 Fe1 131.2(4)
C21 N5 C24 107.0(4)
C21 N5 Fe2 121.1(3)
C24 N5 Fe2 131.4(4)
C29 N6 C26 107.1(4)
C29 N6 Fe2 121.1(3)
C26 N6 Fe2 130.6(4)
C31 N7 C34 106.9(4)
C31 N7 Fe2 121.1(3)
C34 N7 Fe2 131.6(4)
C39 N8 C36 106.6(4)
C39 N8 Fe2 119.9(3)
C36 N8 Fe2 131.8(4)
N1 C1 C20 124.7(6)
N1 C1 C2 110.6(5)
C20 C1 C2 124.1(6)
C3 C2 C1 106.9(5)
C3 C2 C56 127.7(6)
C1 C2 C56 125.2(6)
C2 C3 C4 106.6(5)
C2 C3 C58 123.5(6)
C4 C3 C58 129.9(6)
N1 C4 C5 122.8(5)
N1 C4 C3 109.9(5)
C5 C4 C3 127.4(5)
C4 C5 C6 125.1(5)
C4 C5 C41 118.0(5)
C6 C5 C41 116.8(5)
N2 C6 C5 123.8(5)
N2 C6 C7 108.9(5)
C5 C6 C7 127.2(5)
C8 C7 C6 106.6(5)
C8 C7 C59 123.1(5)
C6 C7 C59 130.2(5)
C7 C8 C9 107.6(5)
C7 C8 C60 127.2(5)
C9 C8 C60 124.6(5)
N2 C9 C10 125.6(5)
N2 C9 C8 110.0(5)
C10 C9 C8 123.8(5)
C9 C10 C11 126.0(6)
N3 C11 C10 124.4(5)
N3 C11 C12 110.7(5)
C10 C11 C12 123.5(6)
C13 C12 C11 106.7(5)
C13 C12 C62 128.9(6)
C11 C12 C62 124.3(6)
C12 C13 C14 107.2(5)
C12 C13 C64 124.0(6)
C14 C13 C64 128.8(6)
N3 C14 C15 122.9(5)
N3 C14 C13 109.2(5)
C15 C14 C13 127.9(5)
C16 C15 C14 125.0(5)
C16 C15 C80 118.4(5)
C14 C15 C80 116.6(5)
C15 C16 N4 124.0(5)
C15 C16 C17 127.6(5)
N4 C16 C17 108.2(5)
C18 C17 C16 107.8(5)
C18 C17 C65 123.9(6)
C16 C17 C65 128.3(7)
C17 C18 C19 106.5(6)
C17 C18 C66 128.0(6)
C19 C18 C66 125.4(7)
N4 C19 C20 124.7(5)
N4 C19 C18 110.4(6)
C20 C19 C18 124.4(6)
C1 C20 C19 126.5(6)
N5 C21 C40 125.3(5)
N5 C21 C22 111.0(5)
C40 C21 C22 123.4(5)
C23 C22 C21 105.9(5)
C23 C22 C68 128.4(6)
C21 C22 C68 125.3(5)
C22 C23 C24 107.5(5)
C22 C23 C70 122.9(5)
C24 C23 C70 129.6(5)
N5 C24 C25 123.4(5)
N5 C24 C23 108.6(5)
C25 C24 C23 128.0(5)
C24 C25 C26 125.4(5)
C24 C25 C51 117.0(5)
C26 C25 C51 117.6(5)
N6 C26 C25 123.8(5)
N6 C26 C27 108.4(5)
C25 C26 C27 127.8(5)
C28 C27 C26 107.3(5)
C28 C27 C71 123.4(5)
C26 C27 C71 129.3(5)
C27 C28 C29 107.2(5)
C27 C28 C72 128.4(5)
C29 C28 C72 124.2(5)
N6 C29 C30 124.8(5)
N6 C29 C28 109.9(5)
C30 C29 C28 124.7(5)
C31 C30 C29 126.2(6)
N7 C31 C30 125.0(5)
N7 C31 C32 110.7(5)
C30 C31 C32 123.6(6)
C33 C32 C31 106.5(5)
C33 C32 C74 127.9(6)
C31 C32 C74 125.4(6)
C32 C33 C34 107.2(5)
C32 C33 C76 122.9(6)
C34 C33 C76 129.9(6)
N7 C34 C35 124.2(5)
N7 C34 C33 108.5(5)
C35 C34 C33 127.2(5)
C34 C35 C36 124.1(5)
C34 C35 C88 118.4(5)
C36 C35 C88 117.3(5)
N8 C36 C35 123.5(5)
N8 C36 C37 109.2(5)
C35 C36 C37 127.3(5)
C38 C37 C36 106.5(5)
C38 C37 C77 124.7(6)
C36 C37 C77 128.8(6)
C37 C38 C39 106.9(5)
C37 C38 C78 129.0(5)
C39 C38 C78 124.0(5)
N8 C39 C40 124.9(5)
N8 C39 C38 110.6(5)
C40 C39 C38 123.7(5)
C21 C40 C39 126.0(5)
C53 C41 C42 118.3(5)
C53 C41 C5 120.0(5)
C42 C41 C5 121.7(5)
C43 C42 C41 119.8(7)
C42 C43 C44 120.0(6)
C45 C44 C43 122.0(6)
C44 C45 C53 115.8(6)
C44 C45 C46 122.2(5)
C53 C45 C46 122.0(5)
C47 C46 C55 109.2(6)
C47 C46 C54 109.5(6)
C55 C46 C54 110.3(6)
C47 C46 C45 109.7(5)
C55 C46 C45 108.9(6)
C54 C46 C45 109.3(6)
C48 C47 C52 116.3(6)
C48 C47 C46 122.2(5)
C52 C47 C46 121.4(5)
C49 C48 C47 122.1(6)
C48 C49 C50 119.4(6)
C51 C50 C49 121.2(6)
C50 C51 C52 117.8(5)
C50 C51 C25 123.0(5)
C52 C51 C25 119.2(5)
O2 C52 C51 114.0(5)
O2 C52 C47 122.8(5)
C51 C52 C47 123.2(5)
O2 C53 C41 113.8(5)
O2 C53 C45 122.2(5)
C41 C53 C45 124.0(5)
C2 C56 C57 112.4(7)
C8 C60 C61 112.5(6)
C63 C62 C12 112.3(7)
C18 C66 C67' 109.5(12)
C18 C66 C67 112.7(9)
C67' C66 C67 137.4(13)
C22 C68 C69 113.0(6)
C28 C72 C73 113.1(6)
C32 C74 C75 113.7(7)
C79 C78 C79' 134.9(13)
C79 C78 C38 112.6(7)
C79' C78 C38 110.2(11)
C85 C80 C81 118.4(5)
C85 C80 C15 118.4(5)
C81 C80 C15 123.1(5)
O3 C81 C80 114.9(5)
O3 C81 C82 124.2(5)
C80 C81 C82 120.9(6)
C83 C82 C81 119.3(6)
C84 C83 C82 121.4(6)
C83 C84 C85 119.0(6)
O4 C85 C80 114.7(5)
O4 C85 C84 124.4(6)
C80 C85 C84 120.9(6)
C93 C88 C89 118.3(5)
C93 C88 C35 123.1(5)
C89 C88 C35 118.6(5)
O5 C89 C90 123.4(6)
O5 C89 C88 115.4(5)
C90 C89 C88 121.2(6)
C91 C90 C89 118.2(6)
C90 C91 C92 122.8(6)
C91 C92 C93 117.3(6)
O6 C93 C88 114.6(5)
O6 C93 C92 123.3(6)
C88 C93 C92 122.1(6)
Cl1S C1S Cl2S 114.3(4)
Cl3S C2S Cl4S 110.8(9)
Cl5S C3S Cl6S 116.8(7)
C6S C5S C4S 121.6(12)
C7S C6S C5S 116.8(10)
C6S C7S C8S 117.7(11)
C9S C8S C7S 121.9(12)
Cl7B C10S Cl8B 59.5(10)
Cl7B C10S Cl7A 115.0(13)
Cl8B C10S Cl7A 61.3(8)
Cl7B C10S Cl8A 58.1(9)
Cl8B C10S Cl8A 112.1(12)
Cl7A C10S Cl8A 173.0(14)

loop_
_geom_bond_atom_site_label_1
_geom_bond_atom_site_label_2
_geom_bond_distance
Fe1 O1 1.786(3)
Fe1 N1 2.081(5)
Fe1 N2 2.084(4)
Fe1 N3 2.085(5)
Fe1 N4 2.099(4)
Fe2 O1 1.791(3)
Fe2 N6 2.082(4)
Fe2 N8 2.085(4)
Fe2 N5 2.091(4)
Fe2 N7 2.098(4)
O2 C52 1.377(7)
O2 C53 1.380(6)
O3 C81 1.367(7)
O3 C86 1.435(7)
O4 C85 1.360(7)
O4 C87 1.450(8)
O5 C89 1.369(7)
O5 C94 1.440(8)
O6 C93 1.377(7)
O6 C95 1.424(7)
N1 C1 1.367(7)
N1 C4 1.389(7)
N2 C9 1.373(7)
N2 C6 1.392(6)
N3 C11 1.372(7)
N3 C14 1.395(7)
N4 C19 1.369(8)
N4 C16 1.401(7)
N5 C21 1.371(7)
N5 C24 1.388(6)
N6 C29 1.364(7)
N6 C26 1.388(7)
N7 C31 1.365(7)
N7 C34 1.393(6)
N8 C39 1.360(7)
N8 C36 1.390(6)
C1 C20 1.389(8)
C1 C2 1.451(8)
C2 C3 1.363(8)
C2 C56 1.508(9)
C3 C4 1.456(8)
C3 C58 1.520(9)
C4 C5 1.407(8)
C5 C6 1.410(8)
C5 C41 1.501(7)
C6 C7 1.470(8)
C7 C8 1.359(8)
C7 C59 1.516(7)
C8 C9 1.447(7)
C8 C60 1.503(9)
C9 C10 1.387(8)
C10 C11 1.396(8)
C11 C12 1.445(8)
C12 C13 1.364(9)
C12 C62 1.502(9)
C13 C14 1.456(9)
C13 C64 1.516(8)
C14 C15 1.416(8)
C15 C16 1.396(8)
C15 C80 1.503(8)
C16 C17 1.459(9)
C17 C18 1.364(10)
C17 C65 1.530(9)
C18 C19 1.449(8)
C18 C66 1.492(10)
C19 C20 1.397(9)
C21 C40 1.390(7)
C21 C22 1.448(8)
C22 C23 1.381(8)
C22 C68 1.486(9)
C23 C24 1.465(8)
C23 C70 1.521(8)
C24 C25 1.399(8)
C25 C26 1.408(8)
C25 C51 1.506(7)
C26 C27 1.465(8)
C27 C28 1.348(8)
C27 C71 1.525(8)
C28 C29 1.449(8)
C28 C72 1.514(9)
C29 C30 1.398(8)
C30 C31 1.398(8)
C31 C32 1.449(8)
C32 C33 1.368(9)
C32 C74 1.513(9)
C33 C34 1.469(8)
C33 C76 1.510(8)
C34 C35 1.399(8)
C35 C36 1.412(8)
C35 C88 1.504(7)
C36 C37 1.463(8)
C37 C38 1.367(9)
C37 C77 1.511(8)
C38 C39 1.445(7)
C38 C78 1.509(9)
C39 C40 1.396(8)
C41 C53 1.390(8)
C41 C42 1.392(8)
C42 C43 1.388(9)
C43 C44 1.406(11)
C44 C45 1.388(9)
C45 C53 1.401(8)
C45 C46 1.539(9)
C46 C47 1.537(9)
C46 C55 1.539(10)
C46 C54 1.538(10)
C47 C48 1.403(9)
C47 C52 1.404(7)
C48 C49 1.378(10)
C49 C50 1.399(9)
C50 C51 1.380(8)
C51 C52 1.397(8)
C56 C57 1.524(11)
C60 C61 1.540(11)
C62 C63 1.490(12)
C66 C67' 1.53(2)
C66 C67 1.570(18)
C68 C69 1.545(11)
C72 C73 1.518(11)
C74 C75 1.517(11)
C78 C79 1.482(14)
C78 C79' 1.497(4)
C80 C85 1.399(8)
C80 C81 1.397(8)
C81 C82 1.399(9)
C82 C83 1.380(10)
C83 C84 1.381(10)
C84 C85 1.405(9)
C88 C93 1.386(8)
C88 C89 1.397(8)
C89 C90 1.393(8)
C90 C91 1.377(11)
C91 C92 1.389(11)
C92 C93 1.394(8)
C1S Cl1S 1.723(9)
C1S Cl2S 1.762(8)
C2S Cl3S 1.699(9)
C2S Cl4S 1.740(9)
C3S Cl5S 1.711(8)
C3S Cl6S 1.716(9)
C4S C5S 1.508(9)
C5S C6S 1.499(9)
C6S C7S 1.448(8)
C7S C8S 1.501(9)
C8S C9S 1.482(9)
C10S Cl7B 1.701(10)
C10S Cl8B 1.753(10)
C10S Cl7A 1.796(9)
C10S Cl8A 1.826(9)
